data_1551086
loop_
_publ_author_name
'Cross, Justin'
'Lee, Tsung-Han'
'Kang, Chang-Jong'
'Yao, Yongxin'
'Cary, Samantha K.'
'Stritzinger, Jared'
'Polinski, Matthew'
'McKinley, Carla Dorothy'
'Albrecht-Schmitt, Thomas'
'Lanata, Nicola'

_publ_section_title
;
 Origins of the Odd Optical Observables in Plutonium and Americium
 Tungstates
;
_journal_name_full 'Chemical Science'
_journal_paper_doi 10.1039/C9SC01174A
_journal_year 2019
_chemical_formula_moiety Ce(W2O7)(OH)(H2O)
_chemical_formula_sum 'Ce H2 O9 W2'
_chemical_formula_weight 653.84
_chemical_melting_point ?
_chemical_name_common 'Cerium tungstate hydrate'
_chemical_name_systematic
; 
 ? 
;
_space_group_IT_number 11
_symmetry_cell_setting monoclinic
_symmetry_space_group_name_Hall '-P 2yb'
_symmetry_space_group_name_H-M 'P 1 21/m 1'
_atom_sites_solution_hydrogens none
_atom_sites_solution_primary direct
_atom_sites_solution_secondary difmap
_audit_creation_method SHELXL-97
_audit_update_record
;
2019-03-08 deposited with the CCDC.    2019-05-20 downloaded from the CCDC.
;
_cell_angle_alpha 90.00
_cell_angle_beta 105.854(3)
_cell_angle_gamma 90.00
_cell_formula_units_Z 2
_cell_length_a 5.9437(13)
_cell_length_b 8.7122(19)
_cell_length_c 7.1181(16)
_cell_measurement_reflns_used 6849
_cell_measurement_temperature 296(2)
_cell_measurement_theta_max 28.33
_cell_measurement_theta_min 2.97
_cell_volume 354.57(14)
_computing_cell_refinement 'smart saint'
_computing_data_collection smart
_computing_data_reduction SAINT
_computing_molecular_graphics 'SHELXP-97 (Sheldrick, 1997)'
_computing_publication_material 'SHELXCIF-97 (Sheldrick, 2000)'
_computing_structure_refinement 'SHELXL-97 (Sheldrick, 1997)'
_computing_structure_solution 'SHELXS-97 (Sheldrick, 1990)'
_diffrn_ambient_temperature 296(2)
_diffrn_detector_area_resol_mean 0
_diffrn_measured_fraction_theta_full 0.987
_diffrn_measured_fraction_theta_max 0.987
_diffrn_measurement_device_type 'BRUKER apex II'
_diffrn_measurement_method '0.5 wide w/ exposures'
_diffrn_radiation_monochromator 'Quazar optics'
_diffrn_radiation_source 'Imus microfocused'
_diffrn_radiation_type MoK\a
_diffrn_radiation_wavelength 0.71073
_diffrn_reflns_av_R_equivalents 0.0471
_diffrn_reflns_av_sigmaI/netI 0.0296
_diffrn_reflns_limit_h_max 7
_diffrn_reflns_limit_h_min -7
_diffrn_reflns_limit_k_max 11
_diffrn_reflns_limit_k_min -11
_diffrn_reflns_limit_l_max 9
_diffrn_reflns_limit_l_min -9
_diffrn_reflns_number 6849
_diffrn_reflns_theta_full 28.33
_diffrn_reflns_theta_max 28.33
_diffrn_reflns_theta_min 2.97
_exptl_absorpt_coefficient_mu 38.691
_exptl_absorpt_correction_T_max 0.89
_exptl_absorpt_correction_T_min 0.67
_exptl_absorpt_correction_type multi-scan
_exptl_absorpt_process_details SHELTXPREP
_exptl_crystal_colour yellow
_exptl_crystal_density_diffrn 6.124
_exptl_crystal_density_meas ?
_exptl_crystal_density_method 'not measured'
_exptl_crystal_description plate
_exptl_crystal_F_000 560
_exptl_crystal_size_max 0.07
_exptl_crystal_size_mid 0.03
_exptl_crystal_size_min 0.01
_refine_diff_density_max 1.540
_refine_diff_density_min -1.236
_refine_diff_density_rms 0.312
_refine_ls_extinction_coef 0.00066(14)
_refine_ls_extinction_expression Fc^*^=kFc[1+0.001xFc^2^\l^3^/sin(2\q)]^-1/4^
_refine_ls_extinction_method SHELXL
_refine_ls_goodness_of_fit_ref 1.057
_refine_ls_hydrogen_treatment none
_refine_ls_matrix_type full
_refine_ls_number_parameters 62
_refine_ls_number_reflns 930
_refine_ls_number_restraints 0
_refine_ls_restrained_S_all 1.057
_refine_ls_R_factor_all 0.0241
_refine_ls_R_factor_gt 0.0192
_refine_ls_shift/su_max 0.000
_refine_ls_shift/su_mean 0.000
_refine_ls_structure_factor_coef Fsqd
_refine_ls_weighting_details 'calc w=1/[\s^2^(Fo^2^)+(0.0113P)^2^+1.7819P] where P=(Fo^2^+2Fc^2^)/3'
_refine_ls_weighting_scheme calc
_refine_ls_wR_factor_gt 0.0374
_refine_ls_wR_factor_ref 0.0386
_reflns_number_gt 835
_reflns_number_total 930
_reflns_threshold_expression >2sigma(I)
_cod_data_source_file c9sc01174a2.cif
_cod_data_source_block CeWO
_cod_depositor_comments
;
The following automatic conversions were performed:

'_chemical_melting_point' value 'N/A' was changed to '?' - the value
is undefined or not given.

'_exptl_absorpt_correction_type' value 'Multi-Scan' changed to
'multi-scan' according to
/home/data/users/saulius/crontab/automatic-downloads/rss-feeds/RSC/lib/dictionaries/cif_core.dic
dictionary named 'cif_core.dic' version 2.4.2 from 2011-04-26.

'_exptl_crystal_density_meas' value 'N/A' was changed to '?' - the
value is perceived as not measured.

Automatic conversion script
Id: cif_fix_values 4973 2017-02-22 13:04:09Z antanas 
;
_cod_original_sg_symbol_H-M P21/m
_cod_original_formula_sum 'H2 Ce O9 W2'
_cod_database_code 1551086

loop_
_symmetry_equiv_pos_as_xyz
'x, y, z'
'-x, y+1/2, -z'
'-x, -y, -z'
'x, -y-1/2, z'

loop_
_atom_site_label
_atom_site_type_symbol
_atom_site_fract_x
_atom_site_fract_y
_atom_site_fract_z
_atom_site_U_iso_or_equiv
_atom_site_adp_type
_atom_site_occupancy
_atom_site_symmetry_multiplicity
_atom_site_calc_flag
_atom_site_refinement_flags
W1 W 0.20377(4) 0.06252(3) 0.18125(3) 0.00594(9) Uani 1 1 d .
Ce1 Ce 0.25906(8) 0.2500 -0.28096(7) 0.00633(12) Uani 1 2 d S
O2 O 0.3526(10) 0.2500 0.1205(9) 0.0090(12) Uani 1 2 d S
O6 O -0.0520(10) 0.2500 0.1593(8) 0.0069(12) Uani 1 2 d S
O5 O -0.0616(7) -0.0661(4) 0.1321(6) 0.0073(8) Uani 1 1 d .
O4 O 0.2583(8) 0.0861(5) 0.4345(6) 0.0098(9) Uani 1 1 d .
O3 O 0.4186(7) -0.0718(4) 0.1646(6) 0.0086(9) Uani 1 1 d .
O1 O -0.1577(11) 0.2500 -0.5006(9) 0.0150(14) Uani 1 2 d S

loop_
_atom_site_aniso_label
_atom_site_aniso_U_11
_atom_site_aniso_U_22
_atom_site_aniso_U_33
_atom_site_aniso_U_23
_atom_site_aniso_U_13
_atom_site_aniso_U_12
W1 0.00508(14) 0.00581(13) 0.00636(13) -0.00004(9) 0.00060(9) 0.00010(9)
Ce1 0.0055(2) 0.0060(2) 0.0073(2) 0.000 0.00125(18) 0.000
O2 0.010(3) 0.007(3) 0.009(3) 0.000 0.001(3) 0.000
O6 0.006(3) 0.009(3) 0.005(3) 0.000 0.001(2) 0.000
O5 0.008(2) 0.009(2) 0.005(2) -0.0005(16) 0.0018(17) -0.0009(16)
O4 0.010(2) 0.011(2) 0.008(2) 0.0004(16) 0.0014(18) -0.0025(17)
O3 0.009(2) 0.008(2) 0.007(2) 0.0001(16) 0.0007(18) -0.0004(17)
O1 0.012(3) 0.023(3) 0.012(3) 0.000 0.006(3) 0.000

loop_
_atom_type_symbol
_atom_type_description
_atom_type_scat_dispersion_real
_atom_type_scat_dispersion_imag
_atom_type_scat_source
O O 0.0106 0.0060 'International Tables Vol C Tables 4.2.6.8 and 6.1.1.4'
Ce Ce -0.2486 2.6331 'International Tables Vol C Tables 4.2.6.8 and 6.1.1.4'
W W -0.8490 6.8722 'International Tables Vol C Tables 4.2.6.8 and 6.1.1.4'
H H 0.0000 0.0000 'International Tables Vol C Tables 4.2.6.8 and 6.1.1.4'

loop_
_geom_angle_atom_site_label_1
_geom_angle_atom_site_label_2
_geom_angle_atom_site_label_3
_geom_angle
_geom_angle_site_symmetry_1
_geom_angle_site_symmetry_3
O4 W1 O3 102.3(2) . .
O4 W1 O5 99.80(18) . .
O3 W1 O5 100.22(18) . .
O4 W1 O2 99.3(2) . .
O3 W1 O2 99.2(2) . .
O5 W1 O2 149.1(2) . .
O4 W1 O5 165.99(18) . 3
O3 W1 O5 91.52(17) . 3
O5 W1 O5 75.27(18) . 3
O2 W1 O5 80.4(2) . 3
O4 W1 O6 85.2(2) . .
O3 W1 O6 170.27(19) . .
O5 W1 O6 84.36(16) . .
O2 W1 O6 73.23(19) . .
O5 W1 O6 81.29(18) 3 .
O4 W1 W1 138.83(14) . 3
O3 W1 W1 97.02(14) . 3
O5 W1 W1 40.58(12) . 3
O2 W1 W1 113.11(17) . 3
O5 W1 W1 34.69(11) 3 3
O6 W1 W1 80.81(13) . 3
O5 Ce1 O5 83.87(19) 3 2
O5 Ce1 O3 135.41(14) 3 2_655
O5 Ce1 O3 81.84(14) 2 2_655
O5 Ce1 O3 81.84(14) 3 3_655
O5 Ce1 O3 135.41(14) 2 3_655
O3 Ce1 O3 79.44(19) 2_655 3_655
O5 Ce1 O4 94.83(13) 3 1_554
O5 Ce1 O4 148.75(14) 2 1_554
O3 Ce1 O4 118.19(14) 2_655 1_554
O3 Ce1 O4 74.66(14) 3_655 1_554
O5 Ce1 O4 148.75(14) 3 4_564
O5 Ce1 O4 94.83(13) 2 4_564
O3 Ce1 O4 74.66(14) 2_655 4_564
O3 Ce1 O4 118.19(14) 3_655 4_564
O4 Ce1 O4 70.42(19) 1_554 4_564
O5 Ce1 O1 76.08(14) 3 .
O5 Ce1 O1 76.08(14) 2 .
O3 Ce1 O1 139.02(10) 2_655 .
O3 Ce1 O1 139.02(10) 3_655 .
O4 Ce1 O1 73.35(15) 1_554 .
O4 Ce1 O1 73.35(15) 4_564 .
O5 Ce1 O2 61.73(13) 3 .
O5 Ce1 O2 61.73(13) 2 .
O3 Ce1 O2 74.32(13) 2_655 .
O3 Ce1 O2 74.32(13) 3_655 .
O4 Ce1 O2 143.31(10) 1_554 .
O4 Ce1 O2 143.31(10) 4_564 .
O1 Ce1 O2 121.58(19) . .
W1 O2 W1 112.8(3) 4_565 .
W1 O2 Ce1 104.65(19) 4_565 .
W1 O2 Ce1 104.65(19) . .
W1 O6 W1 95.4(2) 4_565 .
W1 O5 W1 104.73(18) . 3
W1 O5 Ce1 143.1(2) . 3
W1 O5 Ce1 111.46(17) 3 3
W1 O4 Ce1 150.0(2) . 1_556
W1 O3 Ce1 157.1(2) . 3_655

loop_
_geom_bond_atom_site_label_1
_geom_bond_atom_site_label_2
_geom_bond_distance
_geom_bond_site_symmetry_2
W1 O4 1.755(4) .
W1 O3 1.760(4) .
W1 O5 1.888(4) .
W1 O2 1.961(3) .
W1 O5 2.159(4) 3
W1 O6 2.208(4) .
W1 W1 3.2089(7) 3
Ce1 O5 2.397(4) 3
Ce1 O5 2.397(4) 2
Ce1 O3 2.429(4) 2_655
Ce1 O3 2.429(4) 3_655
Ce1 O4 2.477(4) 1_554
Ce1 O4 2.477(4) 4_564
Ce1 O1 2.543(6) .
Ce1 O2 2.758(6) .
O2 W1 1.961(3) 4_565
O6 W1 2.208(4) 4_565
O5 W1 2.159(4) 3
O5 Ce1 2.397(4) 3
O4 Ce1 2.477(4) 1_556
O3 Ce1 2.429(4) 3_655
